data_7201452
loop_
_publ_author_name
'Yang, Ai-Hong'
'Quan, Ying-Ping'
'Gao, Hong-Ling'
'Fang, Su-Rong'
'Zhang, Yan-Ping'
'Zhao, Li-Hua'
'Cui, Jian-Zhong'
'Wang, Jian-Hui'
'Shi, Wei'
'Cheng, Peng'

_publ_section_title
;
 ds-Block metal ions catalyzed decarboxylation of
 pyrazine-2,3,5,6-tetracarboxylic acid and the complexes obtained from
 hydrothermal reactions and novel water clusters
;
_journal_issue 12
_journal_name_full CrystEngComm
_journal_page_first 2719
_journal_paper_doi 10.1039/b911939f
_journal_volume 11
_journal_year 2009
_chemical_formula_sum 'C27 H27 N6 O10 Zn'
_chemical_formula_weight 660.92
_chemical_name_systematic
;
?
;
_space_group_IT_number 14
_symmetry_cell_setting monoclinic
_symmetry_space_group_name_Hall '-P 2ybc'
_symmetry_space_group_name_H-M 'P 1 21/c 1'
_atom_sites_solution_hydrogens geom
_atom_sites_solution_primary direct
_atom_sites_solution_secondary difmap
_audit_creation_method SHELXL-97
_cell_angle_alpha 90.00
_cell_angle_beta 107.89(3)
_cell_angle_gamma 90.00
_cell_formula_units_Z 4
_cell_length_a 10.328(2)
_cell_length_b 26.647(5)
_cell_length_c 10.672(2)
_cell_measurement_reflns_used 4828
_cell_measurement_temperature 113(2)
_cell_measurement_theta_max 25.011
_cell_measurement_theta_min 2.519
_cell_volume 2795.0(10)
_computing_cell_refinement crystalclear
_computing_data_collection crystalclear
_computing_data_reduction crystalclear
_computing_molecular_graphics 'Bruker SHELXTL'
_computing_publication_material 'Bruker SHELXTL'
_computing_structure_refinement 'SHELXL-97 (Sheldrick, 1997)'
_computing_structure_solution 'SHELXS-97 (Sheldrick, 1990)'
_diffrn_ambient_temperature 113(2)
_diffrn_measured_fraction_theta_full 0.999
_diffrn_measured_fraction_theta_max 0.999
_diffrn_measurement_device_type 'rigaku saturn'
_diffrn_measurement_method '\w scans'
_diffrn_radiation_monochromator confocal
_diffrn_radiation_source 'rotating anode'
_diffrn_radiation_type MoK\a
_diffrn_radiation_wavelength 0.71073
_diffrn_reflns_av_R_equivalents 0.0742
_diffrn_reflns_av_sigmaI/netI 0.0718
_diffrn_reflns_limit_h_max 12
_diffrn_reflns_limit_h_min -11
_diffrn_reflns_limit_k_max 25
_diffrn_reflns_limit_k_min -31
_diffrn_reflns_limit_l_max 12
_diffrn_reflns_limit_l_min -12
_diffrn_reflns_number 17112
_diffrn_reflns_theta_full 25.02
_diffrn_reflns_theta_max 25.02
_diffrn_reflns_theta_min 1.53
_diffrn_standards_decay_% 0
_diffrn_standards_interval_count 0
_diffrn_standards_interval_time 0
_diffrn_standards_number 0
_exptl_absorpt_coefficient_mu 0.949
_exptl_absorpt_correction_T_max 0.9813
_exptl_absorpt_correction_T_min 0.9630
_exptl_absorpt_correction_type multi-scan
_exptl_absorpt_process_details crystalclear
_exptl_crystal_colour colorless
_exptl_crystal_density_diffrn 1.571
_exptl_crystal_density_method 'not measured'
_exptl_crystal_description plate
_exptl_crystal_F_000 1364
_exptl_crystal_size_max 0.04
_exptl_crystal_size_mid 0.04
_exptl_crystal_size_min 0.02
_refine_diff_density_max 0.814
_refine_diff_density_min -0.532
_refine_diff_density_rms 0.092
_refine_ls_extinction_method none
_refine_ls_goodness_of_fit_ref 1.116
_refine_ls_hydrogen_treatment constr
_refine_ls_matrix_type full
_refine_ls_number_parameters 395
_refine_ls_number_reflns 4935
_refine_ls_number_restraints 0
_refine_ls_restrained_S_all 1.116
_refine_ls_R_factor_all 0.0899
_refine_ls_R_factor_gt 0.0732
_refine_ls_shift/su_max 0.000
_refine_ls_shift/su_mean 0.000
_refine_ls_structure_factor_coef Fsqd
_refine_ls_weighting_details 'calc w=1/[\s^2^(Fo^2^)+(0.0753P)^2^+5.5354P] where P=(Fo^2^+2Fc^2^)/3'
_refine_ls_weighting_scheme calc
_refine_ls_wR_factor_gt 0.1715
_refine_ls_wR_factor_ref 0.1821
_reflns_number_gt 4093
_reflns_number_total 4935
_reflns_threshold_expression >2sigma(I)
_cod_data_source_file b911939f.txt
_cod_data_source_block r71017e
_cod_depositor_comments
;
The following automatic conversions were performed:
'_symmetry_cell_setting' value 'Monoclinic' changed to 'monoclinic'
according to '/home/saulius/struct/CIF-dictionaries/cif_core.dic'
dictionary named 'cif_core.dic' version 2.4.1 from
2010-06-29.

'_exptl_absorpt_correction_type' value 'MULTI-SCAN' changed
to 'multi-scan' according to
'/home/saulius/struct/CIF-dictionaries/cif_core.dic' dictionary named
'cif_core.dic' version 2.4.1 from
2010-06-29.

'_refine_ls_hydrogen_treatment' value 'CONSTR' changed to
'constr' according to '/home/saulius/struct/CIF-dictionaries/cif_core.dic'
dictionary named 'cif_core.dic' version 2.4.1 from 2010-06-29.

Automatic conversion script
Id: cif_fix_enum 1527 2010-12-29 10:47:43Z saulius 
;
_cod_original_cell_volume 2795.0(9)
_cod_original_sg_symbol_H-M P21/c
_cod_database_code 7201452

loop_
_symmetry_equiv_pos_as_xyz
'x, y, z'
'-x, y+1/2, -z+1/2'
'-x, -y, -z'
'x, -y-1/2, z-1/2'

loop_
_atom_site_label
_atom_site_type_symbol
_atom_site_fract_x
_atom_site_fract_y
_atom_site_fract_z
_atom_site_U_iso_or_equiv
_atom_site_adp_type
_atom_site_occupancy
_atom_site_symmetry_multiplicity
_atom_site_calc_flag
_atom_site_refinement_flags
_atom_site_disorder_assembly
_atom_site_disorder_group
Zn1 Zn 0.47451(6) 0.11825(2) 0.15175(5) 0.0299(2) Uani 1 1 d . . .
O1 O 0.6449(3) 0.12200(14) 0.0828(4) 0.0359(9) Uani 1 1 d . . .
O2 O 0.7346(5) 0.08735(17) -0.0647(5) 0.0583(12) Uani 1 1 d . . .
N1 N 0.4720(4) 0.04467(16) 0.0516(4) 0.0283(9) Uani 1 1 d . . .
N2 N 0.3498(4) 0.15772(16) -0.0153(4) 0.0302(10) Uani 1 1 d . . .
N3 N 0.5080(4) 0.19482(16) 0.2177(4) 0.0297(9) Uani 1 1 d . . .
N4 N 0.3110(4) 0.09628(17) 0.2248(4) 0.0323(10) Uani 1 1 d . . .
N5 N 0.5815(5) 0.08975(17) 0.3411(4) 0.0364(11) Uani 1 1 d . . .
C1 C 0.6607(6) 0.0875(2) 0.0066(5) 0.0362(13) Uani 1 1 d . . .
C2 C 0.5759(5) 0.0407(2) 0.0030(5) 0.0306(12) Uani 1 1 d . . .
C3 C 0.6036(5) -0.0041(2) -0.0482(5) 0.0322(12) Uani 1 1 d . . .
H3 H 0.6770 -0.0059 -0.0813 0.039 Uiso 1 1 calc R . .
C4 C 0.2718(5) 0.1389(2) -0.1298(5) 0.0334(12) Uani 1 1 d . . .
H4 H 0.2682 0.1043 -0.1413 0.040 Uiso 1 1 calc R . .
C5 C 0.1956(5) 0.1693(2) -0.2324(5) 0.0381(13) Uani 1 1 d . . .
H5 H 0.1430 0.1551 -0.3112 0.046 Uiso 1 1 calc R . .
C6 C 0.1991(5) 0.2201(2) -0.2161(5) 0.0359(13) Uani 1 1 d . . .
H6 H 0.1479 0.2407 -0.2835 0.043 Uiso 1 1 calc R . .
C7 C 0.2800(5) 0.2412(2) -0.0977(5) 0.0320(12) Uani 1 1 d . . .
C8 C 0.2917(6) 0.2939(2) -0.0731(6) 0.0391(14) Uani 1 1 d . . .
H8 H 0.2405 0.3160 -0.1366 0.047 Uiso 1 1 calc R . .
C9 C 0.3749(6) 0.3120(2) 0.0397(6) 0.0380(13) Uani 1 1 d . . .
H9 H 0.3818 0.3466 0.0522 0.046 Uiso 1 1 calc R . .
C10 C 0.4530(5) 0.2800(2) 0.1408(5) 0.0319(12) Uani 1 1 d . . .
C11 C 0.5419(5) 0.2977(2) 0.2608(5) 0.0366(13) Uani 1 1 d . . .
H11 H 0.5547 0.3320 0.2757 0.044 Uiso 1 1 calc R . .
C12 C 0.6094(5) 0.2640(2) 0.3554(5) 0.0377(13) Uani 1 1 d . . .
H12 H 0.6683 0.2751 0.4352 0.045 Uiso 1 1 calc R . .
C13 C 0.5885(5) 0.2128(2) 0.3300(5) 0.0333(12) Uani 1 1 d . . .
H13 H 0.6333 0.1902 0.3954 0.040 Uiso 1 1 calc R . .
C14 C 0.4412(5) 0.22815(19) 0.1233(5) 0.0256(11) Uani 1 1 d . . .
C15 C 0.3547(5) 0.2081(2) 0.0010(5) 0.0274(11) Uani 1 1 d . . .
C16 C 0.1765(6) 0.0972(2) 0.1653(5) 0.0405(13) Uani 1 1 d . . .
H16 H 0.1449 0.1086 0.0787 0.049 Uiso 1 1 calc R . .
C17 C 0.0815(7) 0.0822(3) 0.2258(7) 0.0543(17) Uani 1 1 d . . .
H17 H -0.0110 0.0823 0.1801 0.065 Uiso 1 1 calc R . .
C18 C 0.1277(7) 0.0673(3) 0.3544(7) 0.0561(17) Uani 1 1 d . . .
H18 H 0.0659 0.0582 0.3980 0.067 Uiso 1 1 calc R . .
C19 C 0.2671(6) 0.0657(2) 0.4207(5) 0.0423(14) Uani 1 1 d . . .
C20 C 0.3224(9) 0.0506(2) 0.5565(6) 0.059(2) Uani 1 1 d . . .
H20 H 0.2640 0.0411 0.6035 0.071 Uiso 1 1 calc R . .
C21 C 0.4578(9) 0.0501(3) 0.6159(6) 0.063(2) Uani 1 1 d . . .
H21 H 0.4913 0.0408 0.7040 0.076 Uiso 1 1 calc R . .
C22 C 0.5509(7) 0.0634(2) 0.5468(5) 0.0465(16) Uani 1 1 d . . .
C23 C 0.6931(8) 0.0621(2) 0.6028(6) 0.060(2) Uani 1 1 d . . .
H23 H 0.7315 0.0532 0.6907 0.072 Uiso 1 1 calc R . .
C24 C 0.7736(7) 0.0737(3) 0.5289(7) 0.061(2) Uani 1 1 d . . .
H24 H 0.8677 0.0728 0.5653 0.074 Uiso 1 1 calc R . .
C25 C 0.7141(6) 0.0874(2) 0.3966(6) 0.0476(16) Uani 1 1 d . . .
H25 H 0.7707 0.0950 0.3462 0.057 Uiso 1 1 calc R . .
C26 C 0.4994(6) 0.0778(2) 0.4141(5) 0.0383(13) Uani 1 1 d . . .
C27 C 0.3548(6) 0.0800(2) 0.3516(5) 0.0339(12) Uani 1 1 d . . .
N6 N 0.8858(6) 0.9753(3) 0.2092(8) 0.082(2) Uani 1 1 d . . .
O3 O 0.8172(5) 1.01117(19) 0.2270(5) 0.0643(13) Uani 1 1 d . . .
O4 O 0.9298(6) 0.9446(3) 0.2982(8) 0.129(3) Uani 1 1 d . . .
O5 O 0.9063(8) 0.9697(3) 0.0929(8) 0.133(3) Uani 1 1 d . . .
O6 O 0.0252(4) 0.20335(15) 1.0349(3) 0.0397(9) Uani 1 1 d . . .
H6A H 0.0261 0.1829 0.9740 0.048 Uiso 1 1 d R . .
H6B H 0.0032 0.2335 1.0113 0.048 Uiso 1 1 d R . .
O7 O 0.8440(4) 0.19746(14) 0.1797(3) 0.0381(9) Uani 1 1 d . . .
H7A H 0.7707 0.1803 0.1521 0.046 Uiso 1 1 d R . .
H7B H 0.8974 0.1955 0.1324 0.046 Uiso 1 1 d R . .
O8 O 0.8100(4) 0.19549(16) 0.6238(3) 0.0435(10) Uani 1 1 d . . .
H8A H 0.8110 0.2270 0.6387 0.052 Uiso 1 1 d R . .
H8B H 0.8520 0.1775 0.6902 0.052 Uiso 1 1 d R . .
O9 O 0.9699(3) 0.30344(11) 0.9542(3) 0.0470(11) Uani 1 1 d . . .
H9A H 0.9337 0.3111 0.8737 0.056 Uiso 1 1 d R . .
H9B H 0.9262 0.3117 1.0069 0.11(3) Uiso 1 1 d R . .
O10 O 0.9249(3) 0.13031(11) 0.8434(3) 0.0421(10) Uani 1 1 d R . .
H10A H 0.8522 0.1486 0.8382 0.051 Uiso 1 1 d R . .
H10B H 0.9036 0.0984 0.8352 0.051 Uiso 1 1 d R . .

loop_
_atom_site_aniso_label
_atom_site_aniso_U_11
_atom_site_aniso_U_22
_atom_site_aniso_U_33
_atom_site_aniso_U_23
_atom_site_aniso_U_13
_atom_site_aniso_U_12
Zn1 0.0334(3) 0.0220(4) 0.0282(3) 0.0015(2) 0.0005(2) -0.0011(3)
O1 0.0337(19) 0.026(2) 0.044(2) 0.0001(17) 0.0056(16) -0.0050(16)
O2 0.067(3) 0.045(3) 0.078(3) -0.006(2) 0.044(3) -0.018(2)
N1 0.032(2) 0.023(2) 0.028(2) 0.0039(18) 0.0067(18) 0.0005(18)
N2 0.029(2) 0.026(3) 0.031(2) 0.0040(19) 0.0031(18) -0.0016(19)
N3 0.030(2) 0.023(2) 0.032(2) 0.0016(19) 0.0031(18) -0.0014(18)
N4 0.038(2) 0.027(3) 0.028(2) -0.0040(19) 0.0047(19) -0.001(2)
N5 0.043(3) 0.020(2) 0.034(2) -0.0025(19) -0.006(2) 0.002(2)
C1 0.040(3) 0.021(3) 0.044(3) 0.004(2) 0.009(3) -0.003(2)
C2 0.034(3) 0.029(3) 0.027(2) 0.005(2) 0.006(2) -0.004(2)
C3 0.037(3) 0.027(3) 0.033(3) 0.001(2) 0.011(2) -0.004(2)
C4 0.033(3) 0.034(3) 0.028(3) 0.002(2) 0.001(2) -0.008(2)
C5 0.031(3) 0.052(4) 0.026(3) 0.005(3) 0.002(2) 0.001(3)
C6 0.026(3) 0.050(4) 0.031(3) 0.016(3) 0.008(2) 0.008(2)
C7 0.033(3) 0.032(3) 0.031(3) 0.012(2) 0.010(2) 0.004(2)
C8 0.042(3) 0.032(3) 0.045(3) 0.019(3) 0.016(3) 0.015(3)
C9 0.049(3) 0.020(3) 0.052(3) 0.007(3) 0.026(3) 0.003(2)
C10 0.037(3) 0.024(3) 0.039(3) 0.005(2) 0.019(2) 0.004(2)
C11 0.043(3) 0.025(3) 0.048(3) -0.007(3) 0.023(3) -0.004(2)
C12 0.040(3) 0.034(3) 0.038(3) -0.008(3) 0.011(2) -0.006(3)
C13 0.032(3) 0.033(3) 0.029(3) -0.001(2) 0.000(2) -0.004(2)
C14 0.023(2) 0.026(3) 0.031(2) 0.002(2) 0.013(2) 0.002(2)
C15 0.024(2) 0.028(3) 0.030(3) 0.005(2) 0.009(2) 0.000(2)
C16 0.045(3) 0.037(4) 0.034(3) 0.002(3) 0.005(2) -0.001(3)
C17 0.045(3) 0.056(5) 0.066(4) -0.003(4) 0.024(3) -0.008(3)
C18 0.076(5) 0.046(4) 0.058(4) 0.000(3) 0.037(4) -0.004(4)
C19 0.064(4) 0.026(3) 0.038(3) -0.004(3) 0.018(3) -0.005(3)
C20 0.117(6) 0.027(4) 0.039(3) -0.001(3) 0.033(4) -0.008(4)
C21 0.116(7) 0.031(4) 0.032(3) 0.001(3) 0.006(4) -0.003(4)
C22 0.075(4) 0.021(3) 0.028(3) 0.001(2) -0.007(3) 0.001(3)
C23 0.087(5) 0.029(4) 0.038(3) -0.005(3) -0.022(4) 0.003(4)
C24 0.057(4) 0.037(4) 0.058(4) -0.012(3) -0.030(3) 0.014(3)
C25 0.045(3) 0.027(3) 0.054(4) -0.001(3) -0.011(3) 0.006(3)
C26 0.055(3) 0.017(3) 0.032(3) -0.003(2) -0.002(3) 0.001(3)
C27 0.050(3) 0.017(3) 0.030(3) -0.002(2) 0.006(2) -0.002(2)
N6 0.048(4) 0.058(5) 0.120(6) -0.003(5) -0.004(4) -0.006(3)
O3 0.060(3) 0.052(3) 0.080(3) -0.002(3) 0.021(3) 0.017(3)
O4 0.083(4) 0.080(5) 0.165(7) 0.042(5) -0.049(4) 0.002(4)
O5 0.157(7) 0.136(7) 0.121(6) -0.077(6) 0.065(5) -0.032(6)
O6 0.045(2) 0.037(2) 0.036(2) -0.0056(17) 0.0099(17) -0.0026(18)
O7 0.045(2) 0.038(2) 0.0324(19) -0.0054(17) 0.0130(16) -0.0155(18)
O8 0.055(2) 0.042(3) 0.0311(19) 0.0028(18) 0.0094(18) -0.002(2)
O9 0.043(2) 0.063(3) 0.031(2) 0.0029(19) 0.0066(18) -0.002(2)
O10 0.046(2) 0.039(2) 0.039(2) -0.0028(18) 0.0081(17) -0.0122(18)

loop_
_atom_type_symbol
_atom_type_description
_atom_type_scat_dispersion_real
_atom_type_scat_dispersion_imag
_atom_type_scat_source
C C 0.0033 0.0016 'International Tables Vol C Tables 4.2.6.8 and 6.1.1.4'
H H 0.0000 0.0000 'International Tables Vol C Tables 4.2.6.8 and 6.1.1.4'
N N 0.0061 0.0033 'International Tables Vol C Tables 4.2.6.8 and 6.1.1.4'
O O 0.0106 0.0060 'International Tables Vol C Tables 4.2.6.8 and 6.1.1.4'
Zn Zn 0.2839 1.4301 'International Tables Vol C Tables 4.2.6.8 and 6.1.1.4'

loop_
_geom_angle_atom_site_label_1
_geom_angle_atom_site_label_2
_geom_angle_atom_site_label_3
_geom_angle
_geom_angle_site_symmetry_1
_geom_angle_site_symmetry_3
_geom_angle_publ_flag
O1 Zn1 N5 95.90(17) . . ?
O1 Zn1 N2 92.26(15) . . ?
N5 Zn1 N2 167.86(17) . . ?
O1 Zn1 N4 166.80(16) . . ?
N5 Zn1 N4 78.13(17) . . ?
N2 Zn1 N4 95.62(16) . . ?
O1 Zn1 N3 90.09(15) . . ?
N5 Zn1 N3 92.49(16) . . ?
N2 Zn1 N3 78.50(16) . . ?
N4 Zn1 N3 101.84(16) . . ?
O1 Zn1 N1 76.26(15) . . ?
N5 Zn1 N1 93.89(16) . . ?
N2 Zn1 N1 96.77(16) . . ?
N4 Zn1 N1 92.27(16) . . ?
N3 Zn1 N1 165.45(16) . . ?
C1 O1 Zn1 118.3(3) . . ?
C3 N1 C2 117.5(5) 3_655 . ?
C3 N1 Zn1 130.5(3) 3_655 . ?
C2 N1 Zn1 111.4(3) . . ?
C4 N2 C15 118.5(4) . . ?
C4 N2 Zn1 128.2(4) . . ?
C15 N2 Zn1 113.2(3) . . ?
C13 N3 C14 118.0(5) . . ?
C13 N3 Zn1 129.4(4) . . ?
C14 N3 Zn1 112.5(3) . . ?
C16 N4 C27 117.3(5) . . ?
C16 N4 Zn1 129.7(4) . . ?
C27 N4 Zn1 112.9(3) . . ?
C25 N5 C26 118.6(5) . . ?
C25 N5 Zn1 127.6(4) . . ?
C26 N5 Zn1 113.4(3) . . ?
O2 C1 O1 128.6(5) . . ?
O2 C1 C2 116.3(5) . . ?
O1 C1 C2 115.1(5) . . ?
N1 C2 C3 120.9(5) . . ?
N1 C2 C1 116.9(5) . . ?
C3 C2 C1 122.2(5) . . ?
N1 C3 C2 121.6(5) 3_655 . ?
N1 C3 H3 119.2 3_655 . ?
C2 C3 H3 119.2 . . ?
N2 C4 C5 122.4(5) . . ?
N2 C4 H4 118.8 . . ?
C5 C4 H4 118.8 . . ?
C6 C5 C4 119.3(5) . . ?
C6 C5 H5 120.3 . . ?
C4 C5 H5 120.3 . . ?
C5 C6 C7 119.9(5) . . ?
C5 C6 H6 120.1 . . ?
C7 C6 H6 120.1 . . ?
C6 C7 C15 117.5(5) . . ?
C6 C7 C8 123.6(5) . . ?
C15 C7 C8 118.9(5) . . ?
C9 C8 C7 121.0(5) . . ?
C9 C8 H8 119.5 . . ?
C7 C8 H8 119.5 . . ?
C8 C9 C10 121.8(5) . . ?
C8 C9 H9 119.1 . . ?
C10 C9 H9 119.1 . . ?
C14 C10 C11 117.4(5) . . ?
C14 C10 C9 119.2(5) . . ?
C11 C10 C9 123.4(5) . . ?
C12 C11 C10 119.4(5) . . ?
C12 C11 H11 120.3 . . ?
C10 C11 H11 120.3 . . ?
C11 C12 C13 119.0(5) . . ?
C11 C12 H12 120.5 . . ?
C13 C12 H12 120.5 . . ?
N3 C13 C12 123.3(5) . . ?
N3 C13 H13 118.4 . . ?
C12 C13 H13 118.4 . . ?
N3 C14 C10 122.9(5) . . ?
N3 C14 C15 117.5(5) . . ?
C10 C14 C15 119.5(5) . . ?
N2 C15 C7 122.4(5) . . ?
N2 C15 C14 118.2(4) . . ?
C7 C15 C14 119.4(5) . . ?
N4 C16 C17 123.5(5) . . ?
N4 C16 H16 118.3 . . ?
C17 C16 H16 118.3 . . ?
C18 C17 C16 118.2(6) . . ?
C18 C17 H17 120.9 . . ?
C16 C17 H17 120.9 . . ?
C17 C18 C19 120.3(6) . . ?
C17 C18 H18 119.8 . . ?
C19 C18 H18 119.8 . . ?
C27 C19 C18 117.6(5) . . ?
C27 C19 C20 119.3(6) . . ?
C18 C19 C20 123.1(6) . . ?
C21 C20 C19 120.7(7) . . ?
C21 C20 H20 119.7 . . ?
C19 C20 H20 119.7 . . ?
C20 C21 C22 121.5(6) . . ?
C20 C21 H21 119.3 . . ?
C22 C21 H21 119.3 . . ?
C26 C22 C23 117.2(6) . . ?
C26 C22 C21 118.9(6) . . ?
C23 C22 C21 123.9(6) . . ?
C24 C23 C22 119.9(6) . . ?
C24 C23 H23 120.1 . . ?
C22 C23 H23 120.1 . . ?
C23 C24 C25 119.4(6) . . ?
C23 C24 H24 120.3 . . ?
C25 C24 H24 120.3 . . ?
N5 C25 C24 122.5(7) . . ?
N5 C25 H25 118.7 . . ?
C24 C25 H25 118.7 . . ?
N5 C26 C22 122.3(5) . . ?
N5 C26 C27 118.0(5) . . ?
C22 C26 C27 119.7(6) . . ?
N4 C27 C19 123.0(5) . . ?
N4 C27 C26 117.1(5) . . ?
C19 C27 C26 119.9(5) . . ?
O4 N6 O3 119.2(9) . . ?
O4 N6 O5 121.1(9) . . ?
O3 N6 O5 119.6(8) . . ?
H6A O6 H6B 116.4 . . ?
H7A O7 H7B 115.2 . . ?
H8A O8 H8B 115.0 . . ?
H9A O9 H9B 116.6 . . ?
H10A O10 H10B 110.3 . . ?

loop_
_geom_bond_atom_site_label_1
_geom_bond_atom_site_label_2
_geom_bond_distance
_geom_bond_site_symmetry_2
_geom_bond_publ_flag
Zn1 O1 2.108(4) . ?
Zn1 N5 2.123(4) . ?
Zn1 N2 2.129(4) . ?
Zn1 N4 2.148(4) . ?
Zn1 N3 2.152(4) . ?
Zn1 N1 2.230(4) . ?
O1 C1 1.270(7) . ?
O2 C1 1.233(7) . ?
N1 C3 1.327(6) 3_655 ?
N1 C2 1.332(6) . ?
N2 C4 1.338(6) . ?
N2 C15 1.354(7) . ?
N3 C13 1.321(6) . ?
N3 C14 1.361(6) . ?
N4 C16 1.339(7) . ?
N4 C27 1.359(6) . ?
N5 C25 1.317(7) . ?
N5 C26 1.354(8) . ?
C1 C2 1.518(7) . ?
C2 C3 1.379(7) . ?
C3 N1 1.327(6) 3_655 ?
C3 H3 0.9300 . ?
C4 C5 1.395(7) . ?
C4 H4 0.9300 . ?
C5 C6 1.364(8) . ?
C5 H5 0.9300 . ?
C6 C7 1.401(7) . ?
C6 H6 0.9300 . ?
C7 C15 1.407(7) . ?
C7 C8 1.426(8) . ?
C8 C9 1.337(8) . ?
C8 H8 0.9300 . ?
C9 C10 1.417(7) . ?
C9 H9 0.9300 . ?
C10 C14 1.395(7) . ?
C10 C11 1.408(7) . ?
C11 C12 1.372(8) . ?
C11 H11 0.9300 . ?
C12 C13 1.394(8) . ?
C12 H12 0.9300 . ?
C13 H13 0.9300 . ?
C14 C15 1.439(7) . ?
C16 C17 1.389(8) . ?
C16 H16 0.9300 . ?
C17 C18 1.366(9) . ?
C17 H17 0.9300 . ?
C18 C19 1.396(9) . ?
C18 H18 0.9300 . ?
C19 C27 1.386(8) . ?
C19 C20 1.442(9) . ?
C20 C21 1.347(10) . ?
C20 H20 0.9300 . ?
C21 C22 1.424(10) . ?
C21 H21 0.9300 . ?
C22 C26 1.406(7) . ?
C22 C23 1.406(9) . ?
C23 C24 1.345(10) . ?
C23 H23 0.9300 . ?
C24 C25 1.404(9) . ?
C24 H24 0.9300 . ?
C25 H25 0.9300 . ?
C26 C27 1.437(8) . ?
N6 O4 1.231(9) . ?
N6 O3 1.238(8) . ?
N6 O5 1.329(10) . ?
O6 H6A 0.8501 . ?
O6 H6B 0.8516 . ?
O7 H7A 0.8547 . ?
O7 H7B 0.8560 . ?
O8 H8A 0.8544 . ?
O8 H8B 0.8556 . ?
O9 H9A 0.8496 . ?
O9 H9B 0.8516 . ?
O10 H10A 0.8829 . ?
O10 H10B 0.8771 . ?

loop_
_geom_torsion_atom_site_label_1
_geom_torsion_atom_site_label_2
_geom_torsion_atom_site_label_3
_geom_torsion_atom_site_label_4
_geom_torsion
_geom_torsion_site_symmetry_1
_geom_torsion_site_symmetry_2
_geom_torsion_site_symmetry_3
_geom_torsion_site_symmetry_4
_geom_torsion_publ_flag
N5 Zn1 O1 C1 101.2(4) . . . . ?
N2 Zn1 O1 C1 -87.8(4) . . . . ?
N4 Zn1 O1 C1 38.9(8) . . . . ?
N3 Zn1 O1 C1 -166.3(4) . . . . ?
N1 Zn1 O1 C1 8.6(4) . . . . ?
O1 Zn1 N1 C3 171.4(4) . . . 3_655 ?
N5 Zn1 N1 C3 76.3(4) . . . 3_655 ?
N2 Zn1 N1 C3 -97.9(4) . . . 3_655 ?
N4 Zn1 N1 C3 -2.0(4) . . . 3_655 ?
N3 Zn1 N1 C3 -167.9(5) . . . 3_655 ?
O1 Zn1 N1 C2 0.8(3) . . . . ?
N5 Zn1 N1 C2 -94.4(3) . . . . ?
N2 Zn1 N1 C2 91.4(3) . . . . ?
N4 Zn1 N1 C2 -172.6(3) . . . . ?
N3 Zn1 N1 C2 21.4(8) . . . . ?
O1 Zn1 N2 C4 90.6(4) . . . . ?
N5 Zn1 N2 C4 -137.1(8) . . . . ?
N4 Zn1 N2 C4 -78.8(4) . . . . ?
N3 Zn1 N2 C4 -179.8(5) . . . . ?
N1 Zn1 N2 C4 14.2(4) . . . . ?
O1 Zn1 N2 C15 -88.8(3) . . . . ?
N5 Zn1 N2 C15 43.5(10) . . . . ?
N4 Zn1 N2 C15 101.8(3) . . . . ?
N3 Zn1 N2 C15 0.9(3) . . . . ?
N1 Zn1 N2 C15 -165.2(3) . . . . ?
O1 Zn1 N3 C13 -85.4(4) . . . . ?
N5 Zn1 N3 C13 10.5(5) . . . . ?
N2 Zn1 N3 C13 -177.7(5) . . . . ?
N4 Zn1 N3 C13 88.9(4) . . . . ?
N1 Zn1 N3 C13 -105.5(7) . . . . ?
O1 Zn1 N3 C14 89.9(3) . . . . ?
N5 Zn1 N3 C14 -174.2(3) . . . . ?
N2 Zn1 N3 C14 -2.4(3) . . . . ?
N4 Zn1 N3 C14 -95.8(3) . . . . ?
N1 Zn1 N3 C14 69.9(7) . . . . ?
O1 Zn1 N4 C16 -112.3(7) . . . . ?
N5 Zn1 N4 C16 -176.5(5) . . . . ?
N2 Zn1 N4 C16 14.1(5) . . . . ?
N3 Zn1 N4 C16 93.5(5) . . . . ?
N1 Zn1 N4 C16 -83.0(5) . . . . ?
O1 Zn1 N4 C27 68.9(7) . . . . ?
N5 Zn1 N4 C27 4.8(4) . . . . ?
N2 Zn1 N4 C27 -164.7(4) . . . . ?
N3 Zn1 N4 C27 -85.3(4) . . . . ?
N1 Zn1 N4 C27 98.3(4) . . . . ?
O1 Zn1 N5 C25 12.6(5) . . . . ?
N2 Zn1 N5 C25 -119.4(8) . . . . ?
N4 Zn1 N5 C25 -179.3(5) . . . . ?
N3 Zn1 N5 C25 -77.7(5) . . . . ?
N1 Zn1 N5 C25 89.2(5) . . . . ?
O1 Zn1 N5 C26 -174.4(4) . . . . ?
N2 Zn1 N5 C26 53.5(10) . . . . ?
N4 Zn1 N5 C26 -6.4(4) . . . . ?
N3 Zn1 N5 C26 95.2(4) . . . . ?
N1 Zn1 N5 C26 -97.9(4) . . . . ?
Zn1 O1 C1 O2 164.0(5) . . . . ?
Zn1 O1 C1 C2 -15.5(6) . . . . ?
C3 N1 C2 C3 -0.2(8) 3_655 . . . ?
Zn1 N1 C2 C3 171.8(4) . . . . ?
C3 N1 C2 C1 179.5(4) 3_655 . . . ?
Zn1 N1 C2 C1 -8.5(5) . . . . ?
O2 C1 C2 N1 -163.4(5) . . . . ?
O1 C1 C2 N1 16.2(7) . . . . ?
O2 C1 C2 C3 16.3(8) . . . . ?
O1 C1 C2 C3 -164.1(5) . . . . ?
N1 C2 C3 N1 0.2(8) . . . 3_655 ?
C1 C2 C3 N1 -179.5(4) . . . 3_655 ?
C15 N2 C4 C5 0.0(7) . . . . ?
Zn1 N2 C4 C5 -179.3(4) . . . . ?
N2 C4 C5 C6 -0.6(8) . . . . ?
C4 C5 C6 C7 0.8(8) . . . . ?
C5 C6 C7 C15 -0.4(7) . . . . ?
C5 C6 C7 C8 178.8(5) . . . . ?
C6 C7 C8 C9 -177.1(5) . . . . ?
C15 C7 C8 C9 2.0(8) . . . . ?
C7 C8 C9 C10 -1.3(8) . . . . ?
C8 C9 C10 C14 -1.1(8) . . . . ?
C8 C9 C10 C11 179.9(5) . . . . ?
C14 C10 C11 C12 -1.6(7) . . . . ?
C9 C10 C11 C12 177.3(5) . . . . ?
C10 C11 C12 C13 0.2(8) . . . . ?
C14 N3 C13 C12 -1.0(7) . . . . ?
Zn1 N3 C13 C12 174.2(4) . . . . ?
C11 C12 C13 N3 1.2(8) . . . . ?
C13 N3 C14 C10 -0.6(7) . . . . ?
Zn1 N3 C14 C10 -176.6(4) . . . . ?
C13 N3 C14 C15 179.5(4) . . . . ?
Zn1 N3 C14 C15 3.5(5) . . . . ?
C11 C10 C14 N3 1.9(7) . . . . ?
C9 C10 C14 N3 -177.1(4) . . . . ?
C11 C10 C14 C15 -178.2(4) . . . . ?
C9 C10 C14 C15 2.8(7) . . . . ?
C4 N2 C15 C7 0.5(7) . . . . ?
Zn1 N2 C15 C7 179.9(4) . . . . ?
C4 N2 C15 C14 -178.7(4) . . . . ?
Zn1 N2 C15 C14 0.7(5) . . . . ?
C6 C7 C15 N2 -0.3(7) . . . . ?
C8 C7 C15 N2 -179.5(5) . . . . ?
C6 C7 C15 C14 178.9(4) . . . . ?
C8 C7 C15 C14 -0.4(7) . . . . ?
N3 C14 C15 N2 -3.0(6) . . . . ?
C10 C14 C15 N2 177.2(4) . . . . ?
N3 C14 C15 C7 177.9(4) . . . . ?
C10 C14 C15 C7 -2.0(7) . . . . ?
C27 N4 C16 C17 -0.6(9) . . . . ?
Zn1 N4 C16 C17 -179.3(5) . . . . ?
N4 C16 C17 C18 2.3(10) . . . . ?
C16 C17 C18 C19 -2.2(10) . . . . ?
C17 C18 C19 C27 0.5(10) . . . . ?
C17 C18 C19 C20 179.6(6) . . . . ?
C27 C19 C20 C21 -0.4(9) . . . . ?
C18 C19 C20 C21 -179.5(6) . . . . ?
C19 C20 C21 C22 -1.2(10) . . . . ?
C20 C21 C22 C26 0.6(9) . . . . ?
C20 C21 C22 C23 -178.0(6) . . . . ?
C26 C22 C23 C24 -0.9(9) . . . . ?
C21 C22 C23 C24 177.8(6) . . . . ?
C22 C23 C24 C25 0.3(10) . . . . ?
C26 N5 C25 C24 -1.1(8) . . . . ?
Zn1 N5 C25 C24 171.5(4) . . . . ?
C23 C24 C25 N5 0.7(10) . . . . ?
C25 N5 C26 C22 0.4(8) . . . . ?
Zn1 N5 C26 C22 -173.2(4) . . . . ?
C25 N5 C26 C27 -179.2(5) . . . . ?
Zn1 N5 C26 C27 7.2(6) . . . . ?
C23 C22 C26 N5 0.5(8) . . . . ?
C21 C22 C26 N5 -178.3(5) . . . . ?
C23 C22 C26 C27 -179.8(5) . . . . ?
C21 C22 C26 C27 1.4(8) . . . . ?
C16 N4 C27 C19 -1.4(8) . . . . ?
Zn1 N4 C27 C19 177.6(4) . . . . ?
C16 N4 C27 C26 178.5(5) . . . . ?
Zn1 N4 C27 C26 -2.6(6) . . . . ?
C18 C19 C27 N4 1.4(9) . . . . ?
C20 C19 C27 N4 -177.8(5) . . . . ?
C18 C19 C27 C26 -178.4(5) . . . . ?
C20 C19 C27 C26 2.4(8) . . . . ?
N5 C26 C27 N4 -3.1(7) . . . . ?
C22 C26 C27 N4 177.3(5) . . . . ?
N5 C26 C27 C19 176.7(5) . . . . ?
C22 C26 C27 C19 -2.9(8) . . . . ?
